data_2008092
loop_
_publ_author_name
'Bu, Xian-He '
'Fang, Ya-Yin '
'Shang, Zhi-Liang '
'Zhang, Ruo-Hua '
'Zhu, Hong-Ping '
'Liu, Qiu-Tian'

_publ_section_title
;[1,5-Bis(2-pyridylmethyl-<i>N</i>)-1,5-diazacyclooctane-<i>N</i>,<i>N</i>']chloronickel(II)
 perchlorate
;
_journal_issue 1
_journal_name_full 'Acta Crystallographica Section C'
_journal_page_first 39
_journal_page_last 41
_journal_paper_doi 10.1107/S0108270198010841
_journal_volume 55
_journal_year 1999
_chemical_formula_iupac '[NiCl(C18 H24 N4) ]Cl O4'
_chemical_formula_moiety 'C18 H24 Cl Ni N4,Cl O4'
_chemical_formula_sum 'C18 H24 Cl2 N4 Ni O4'
_chemical_formula_weight 490.03
_chemical_name_systematic
;Chloro-(N,N'-bis(2-methylpyridyl)-1,5-diazacyclooctane) nickel(II)
 perchlorate
;
_space_group_IT_number 2
_symmetry_cell_setting triclinic
_symmetry_space_group_name_Hall '-P 1'
_symmetry_space_group_name_H-M 'P -1'
_atom_type_scat_source 'IntTabIV '
_cell_angle_alpha 80.28(3)
_cell_angle_beta 79.53(3)
_cell_angle_gamma 72.713(13)
_cell_formula_units_Z 2
_cell_length_a 7.3502(13)
_cell_length_b 12.0783(15)
_cell_length_c 12.476(7)
_cell_measurement_reflns_used 23
_cell_measurement_temperature 293
_cell_measurement_theta_max 21
_cell_measurement_theta_min 14
_cell_volume 1032.1(6)
_diffrn_measurement_device 'Enraf Nonius CAD4'
_diffrn_measurement_method \w/2\q
_diffrn_radiation_type 'Mo K\a'
_diffrn_radiation_wavelength 0.71073
_diffrn_reflns_av_R_equivalents 0.000
_diffrn_reflns_limit_h_max 8
_diffrn_reflns_limit_h_min 0
_diffrn_reflns_limit_k_max 14
_diffrn_reflns_limit_k_min -13
_diffrn_reflns_limit_l_max 14
_diffrn_reflns_limit_l_min -14
_diffrn_reflns_number 3640
_diffrn_reflns_theta_max 25.0
_diffrn_standards_decay_% 1.7
_diffrn_standards_interval_count 250
_diffrn_standards_interval_time 60
_diffrn_standards_number 2
_exptl_absorpt_coefficient_mu 1.24
_exptl_absorpt_correction_T_max 0.538
_exptl_absorpt_correction_T_min 0.467
_exptl_absorpt_correction_type Empirical_\y
_exptl_absorpt_process_details '(North et al., 1968)'
_exptl_crystal_colour green
_exptl_crystal_density_diffrn 1.58
_exptl_crystal_density_meas ?
_exptl_crystal_density_method none
_exptl_crystal_description Block
_exptl_crystal_F_000 508
_exptl_crystal_size_max 0.60
_exptl_crystal_size_mid 0.50
_exptl_crystal_size_min 0.50
_refine_diff_density_max 0.51
_refine_diff_density_min -0.71
_refine_ls_extinction_coef none
_refine_ls_extinction_method none
_refine_ls_goodness_of_fit_ref 1.21
_refine_ls_hydrogen_treatment noref
_refine_ls_number_parameters 262
_refine_ls_number_reflns 3154
_refine_ls_R_factor_obs 0.0481
_refine_ls_shift/esd_max 0.0095
_refine_ls_structure_factor_coef F
_refine_ls_weighting_details 'w = 1/[\s^2^(F)+(0.030F)^2^+1.0]-F'
_refine_ls_weighting_scheme calc
_refine_ls_wR_factor_obs 0.0609
_reflns_number_gt 3154
_reflns_number_total 3640
_reflns_threshold_expression I>3\s(I)
_cod_data_source_file ln1060.cif
_cod_data_source_block I
_cod_depositor_comments
;
The following automatic conversions were performed:

'_exptl_crystal_density_meas' value 'none' was changed to '?' - the
value is perceived as not measured.

Automatic conversion script
Id: cif_fix_values 3008 2015-01-20 13:52:24Z robertas 
;
_cod_original_cell_volume 1032.1(7)
_cod_original_formula_sum 'C18 H24 Cl2 Ni N4 O4'
_cod_database_code 2008092

loop_
_symmetry_equiv_pos_as_xyz
'x, y, z'
'-x, -y, -z'

loop_
_atom_site_label
_atom_site_fract_x
_atom_site_fract_y
_atom_site_fract_z
_atom_site_U_iso_or_equiv
_atom_site_adp_type
_atom_site_type_symbol
Ni 0.75032(6) 0.27494(4) 0.24898(4) 0.03430(10) Uani Ni
Cl1 1.01170(10) 0.28513(8) 0.32040(8) 0.0496(3) Uani Cl
Cl2 0.4936(2) 0.18811(8) -0.18412(9) 0.0563(3) Uani Cl
O1 0.6243(6) 0.2455(4) -0.1654(5) 0.122(2) Uani O
O2 0.4548(8) 0.1186(5) -0.0881(4) 0.165(2) Uani O
O3 0.5757(7) 0.1169(4) -0.2673(4) 0.117(2) Uani O
O4 0.3246(7) 0.2667(6) -0.2129(5) 0.155(2) Uani O
N1 0.5213(4) 0.3796(3) 0.3472(3) 0.0484(9) Uani N
N2 0.6720(5) 0.1454(3) 0.3646(3) 0.0500(9) Uani N
N3 0.8652(4) 0.1452(3) 0.1448(3) 0.0458(9) Uani N
N4 0.7803(4) 0.3815(3) 0.1017(3) 0.0448(9) Uani N
C1 0.4192(7) 0.4909(4) 0.3266(4) 0.0670(10) Uani C
C2 0.2773(7) 0.5463(5) 0.4045(5) 0.098(2) Uani C
C3 0.2347(7) 0.4871(6) 0.5041(5) 0.113(2) Uani C
C4 0.3345(8) 0.3731(6) 0.5242(4) 0.094(2) Uani C
C5 0.4789(6) 0.3212(4) 0.4450(3) 0.0620(10) Uani C
C6 0.5992(7) 0.1988(5) 0.4665(4) 0.073(2) Uani C
C7 0.8333(7) 0.0382(5) 0.3863(5) 0.078(2) Uani C
C8 0.9188(7) -0.0285(4) 0.2881(5) 0.078(2) Uani C
C9 1.0049(6) 0.0393(4) 0.1914(5) 0.0670(10) Uani C
C10 0.9662(6) 0.1959(4) 0.0447(4) 0.0650(10) Uani C
C11 0.8729(5) 0.3229(4) 0.0172(3) 0.0520(10) Uani C
C12 0.8943(7) 0.3806(5) -0.0894(4) 0.0750(10) Uani C
C13 0.8254(7) 0.4997(5) -0.1059(4) 0.0850(10) Uani C
C14 0.7379(7) 0.5586(4) -0.0194(4) 0.078(2) Uani C
C15 0.7194(7) 0.4984(4) 0.0822(4) 0.0620(10) Uani C
C16 0.6926(6) 0.1193(3) 0.1192(4) 0.0530(10) Uani C
C17 0.5140(5) 0.1603(3) 0.2003(3) 0.0480(10) Uani C
C18 0.5154(6) 0.1190(4) 0.3208(4) 0.0550(10) Uani C
H11 0.44524 0.53169 0.25692 0.0887 Uiso H
H21 0.21064 0.62678 0.38548 0.12992 Uiso H
H31 0.13824 0.52557 0.55743 0.15267 Uiso H
H41 0.30536 0.33012 0.59343 0.12701 Uiso H
H61 0.70509 0.19648 0.5009 0.09299 Uiso H
H62 0.52235 0.15351 0.51384 0.09299 Uiso H
H71 0.78726 -0.01276 0.44444 0.0994 Uiso H
H72 0.93284 0.06136 0.4086 0.0994 Uiso H
H81 0.82046 -0.05173 0.26634 0.10115 Uiso H
H82 1.0175 -0.09572 0.30992 0.10115 Uiso H
H91 1.10428 0.06312 0.21235 0.08566 Uiso H
H92 1.05951 -0.0104 0.13498 0.08566 Uiso H
H101 0.96483 0.15566 -0.01483 0.08213 Uiso H
H102 1.09569 0.18433 0.05494 0.08213 Uiso H
H121 0.95375 0.33699 -0.14977 0.09855 Uiso H
H131 0.8407 0.53932 -0.17828 0.11179 Uiso H
H141 0.68874 0.64128 -0.02947 0.10435 Uiso H
H151 0.66092 0.54053 0.14305 0.08022 Uiso H
H161 0.71892 0.03712 0.11926 0.06824 Uiso H
H162 0.66728 0.15724 0.04757 0.06824 Uiso H
H171 0.41397 0.13761 0.17925 0.0607 Uiso H
H172 0.48395 0.243 0.19277 0.0607 Uiso H
H181 0.3953 0.15634 0.35944 0.07157 Uiso H
H182 0.53376 0.03677 0.33187 0.07157 Uiso H

loop_
_atom_site_aniso_label
_atom_site_aniso_U_11
_atom_site_aniso_U_22
_atom_site_aniso_U_33
_atom_site_aniso_U_12
_atom_site_aniso_U_13
_atom_site_aniso_U_23
_atom_site_aniso_type_symbol
Ni .0342(2) .0322(2) .0381(2) -.00960(10) -.0059(2) -.0066(2) Ni
Cl1 .0356(4) .0562(4) .0642(5) -.0144(3) -.0125(3) -.0176(4) Cl
Cl2 .0614(5) .0409(4) .0709(6) -.0147(4) -.0166(4) -.0095(4) Cl
O1 .126(2) .087(2) .184(4) -.0630(10) -.046(2) -.014(2) O
O2 .241(4) .222(4) .089(3) -.172(2) -.048(3) .046(3) O
O3 .116(3) .131(3) .101(2) -.001(3) -.026(2) -.060(2) O
O4 .094(3) .162(5) .185(5) .038(3) -.064(3) -.046(4) O
N1 .0390(10) .059(2) .051(2) -.0120(10) -.0040(10) -.0220(10) N
N2 .051(2) .051(2) .049(2) -.0190(10) -.0190(10) .0110(10) N
N3 .0380(10) .0380(10) .065(2) -.0100(10) -.0040(10) -.0190(10) N
N4 .0520(10) .0460(10) .0420(10) -.0230(10) -.0060(10) -.0040(10) N
C1 .050(2) .060(2) .093(3) -.005(2) -.006(2) -.035(2) C
C2 .049(2) .096(3) .161(4) .001(2) -.014(3) -.085(2) C
C3 .049(2) .186(4) .129(3) -.031(2) .012(2) -.118(2) C
C4 .070(3) .173(4) .059(2) -.052(2) .012(2) -.057(2) C
C5 .050(2) .101(3) .045(2) -.029(2) .000(2) -.027(2) C
C6 .080(3) .102(3) .040(2) -.038(2) -.011(2) .010(2) C
C7 .069(2) .067(3) .098(3) -.023(2) -.045(2) .034(2) C
C8 .065(2) .041(2) .130(4) -.003(2) -.045(2) .001(3) C
C9 .044(2) .045(2) .111(3) -.003(2) -.014(2) -.023(2) C
C10 .055(2) .076(2) .068(2) -.025(2) .015(2) -.037(2) C
C11 .050(2) .070(2) .047(2) -.0360(10) .002(2) -.012(2) C
C12 .077(2) .126(3) .044(2) -.063(2) .000(2) -.014(2) C
C13 .098(2) .117(3) .065(3) -.078(2) -.035(2) .034(2) C
C14 .094(3) .071(2) .083(3) -.046(2) -.044(2) .028(2) C
C15 .077(3) .046(2) .066(3) -.024(2) -.015(2) .005(2) C
C16 .053(2) .044(2) .069(2) -.0160(10) -.015(2) -.019(2) C
C17 .043(2) .044(2) .064(2) -.0200(10) -.0180(10) -.003(2) C
C18 .048(2) .051(2) .069(2) -.0230(10) -.016(2) .012(2) C

loop_
_geom_angle_atom_site_label_1
_geom_angle_atom_site_label_2
_geom_angle_atom_site_label_3
_geom_angle
_geom_angle_publ_flag
Cl1 Ni N1 101.4(2) yes
Cl1 Ni N2 98.7(2) yes
Cl1 Ni N3 104.10(10) yes
Cl1 Ni N4 99.2(2) yes
N1 Ni N2 80.30(10) yes
N1 Ni N3 152.70(10) yes
N1 Ni N4 104.20(10) yes
N2 Ni N3 86.20(10) yes
N2 Ni N4 160.3(2) yes
N3 Ni N4 81.40(10) yes
O1 Cl2 O2 107.1(4) no
O1 Cl2 O3 110.5(3) no
O1 Cl2 O4 111.7(4) no
O2 Cl2 O3 108.6(3) no
O2 Cl2 O4 110.0(3) no
O3 Cl2 O4 108.9(4) no
Ni N1 C1 130.4(3) yes
Ni N1 C5 111.6(3) yes
C1 N1 C5 118.0(4) no
Ni N2 C6 105.6(4) yes
Ni N2 C7 114.7(3) yes
Ni N2 C18 104.6(2) yes
C6 N2 C7 108.4(4) no
C6 N2 C18 111.3(3) no
C7 N2 C18 112.0(4) no
Ni N3 C9 114.6(4) yes
Ni N3 C10 107.6(3) yes
Ni N3 C16 103.9(3) yes
C9 N3 C10 107.8(4) no
C9 N3 C16 112.7(3) no
C10 N3 C16 110.1(4) no
Ni N4 C11 113.7(2) yes
Ni N4 C15 128.6(3) yes
C11 N4 C15 117.8(3) no
N1 C1 C2 121.8(4) no
C1 C2 C3 120.2(5) no
C2 C3 C4 118.2(5) no
C3 C4 C5 119.9(5) no
N1 C5 C4 121.9(4) no
N1 C5 C6 116.6(3) no
C4 C5 C6 121.5(4) no
N2 C6 C5 111.3(4) no
N2 C7 C8 114.2(4) no
C7 C8 C9 114.4(4) no
N3 C9 C8 114.1(3) no
N3 C10 C11 112.0(3) no
N4 C11 C10 116.2(3) no
N4 C11 C12 121.1(4) no
C10 C11 C12 122.4(4) no
C11 C12 C13 119.0(4) no
C12 C13 C14 119.5(5) no
C13 C14 C15 119.2(5) no
N4 C15 C14 123.3(4) no
N3 C16 C17 113.1(4) no
C16 C17 C18 120.1(3) no
N2 C18 C17 112.4(3) no

loop_
_geom_bond_atom_site_label_1
_geom_bond_atom_site_label_2
_geom_bond_site_symmetry_1
_geom_bond_site_symmetry_2
_geom_bond_distance
_geom_bond_publ_flag
Ni Cl1 . . 2.3020(10) yes
Ni N1 . . 2.108(3) yes
Ni N2 . . 2.081(3) yes
Ni N3 . . 2.088(3) yes
Ni N4 . . 2.074(3) yes
Cl2 O1 . . 1.411(6) no
Cl2 O2 . . 1.379(5) no
Cl2 O3 . . 1.395(5) no
Cl2 O4 . . 1.385(5) no
N1 C1 . . 1.338(5) yes
N1 C5 . . 1.335(5) yes
N2 C6 . . 1.464(7) yes
N2 C7 . . 1.498(5) yes
N2 C18 . . 1.493(6) yes
N3 C9 . . 1.487(5) yes
N3 C10 . . 1.470(5) yes
N3 C16 . . 1.492(7) yes
N4 C11 . . 1.334(6) yes
N4 C15 . . 1.343(5) yes
C1 C2 . . 1.384(7) no
C2 C3 . . 1.358(8) no
C3 C4 . . 1.359(8) no
C4 C5 . . 1.390(6) no
C5 C6 . . 1.488(7) no
C7 C8 . . 1.516(8) no
C8 C9 . . 1.491(7) no
C10 C11 . . 1.492(6) no
C11 C12 . . 1.399(6) no
C12 C13 . . 1.368(8) no
C13 C14 . . 1.349(7) no
C14 C15 . . 1.356(7) no
C16 C17 . . 1.514(5) no
C17 C18 . . 1.502(6) no
